data_7005577
loop_
_publ_author_name
'Krishna, Heera'
'Krishnamurthy, Setharampattu S.'
'Nethaji, Munirathinam'
'Murugavel, Ramaswamy'
'Prabusankar, Ganesan'

_publ_section_title
;
 Unusual reactivity of a sterically hindered diphosphazane ligand,
 EtN{P(OR)(2)}(2), (R = C(6)H(3)(Pr(I))(2)-2,6) towards
 (eta(3)-allyl)palladium precursors.
;
_journal_issue 27
_journal_name_full 'Dalton transactions (Cambridge, England : 2003)'
_journal_page_first 2908
_journal_page_last 2914
_journal_paper_doi 10.1039/b703308g
_journal_year 2007
_chemical_formula_moiety 'C56 H84 Cl N O5 P2 Pd2'
_chemical_formula_sum 'C56 H84 Cl N O5 P2 Pd2'
_chemical_formula_weight 1161.43
_chemical_name_systematic
;
?
;
_space_group_IT_number 14
_symmetry_cell_setting monoclinic
_symmetry_space_group_name_Hall '-P 2yn'
_symmetry_space_group_name_H-M 'P 1 21/n 1'
_atom_sites_solution_hydrogens geom
_atom_sites_solution_primary direct
_atom_sites_solution_secondary difmap
_audit_creation_method SHELXL-97
_cell_angle_alpha 90.00
_cell_angle_beta 96.722(4)
_cell_angle_gamma 90.00
_cell_formula_units_Z 4
_cell_length_a 10.616(2)
_cell_length_b 40.964(9)
_cell_length_c 13.602(3)
_cell_measurement_temperature 293(2)
_cell_measurement_theta_max 26.4
_cell_measurement_theta_min 1.8
_cell_volume 5874(2)
_computing_cell_refinement 'bruker smart apex ccd'
_computing_data_collection 'bruker smart apex ccd'
_computing_data_reduction 'bruker saint'
_computing_molecular_graphics ortep-iii
_computing_structure_refinement 'SHELXL-97 (Sheldrick, 1997)'
_computing_structure_solution shelxs-97
_diffrn_ambient_temperature 293(2)
_diffrn_detector_area_resol_mean 0.3
_diffrn_measured_fraction_theta_full 0.999
_diffrn_measured_fraction_theta_max 0.999
_diffrn_measurement_device_type 'bruker smart apex ccd'
_diffrn_measurement_method omega
_diffrn_radiation_monochromator graphite
_diffrn_radiation_source 'fine-focus sealed tube'
_diffrn_radiation_type MoK\a
_diffrn_radiation_wavelength 0.71073
_diffrn_reflns_av_R_equivalents 0.0615
_diffrn_reflns_av_sigmaI/netI 0.0620
_diffrn_reflns_limit_h_max 13
_diffrn_reflns_limit_h_min -12
_diffrn_reflns_limit_k_max 51
_diffrn_reflns_limit_k_min -51
_diffrn_reflns_limit_l_max 16
_diffrn_reflns_limit_l_min -16
_diffrn_reflns_number 47088
_diffrn_reflns_theta_full 26.37
_diffrn_reflns_theta_max 26.37
_diffrn_reflns_theta_min 1.81
_exptl_absorpt_coefficient_mu 0.756
_exptl_absorpt_correction_T_max 0.8514
_exptl_absorpt_correction_T_min 0.7273
_exptl_absorpt_correction_type multi-scan
_exptl_absorpt_process_details sadabs
_exptl_crystal_colour orange
_exptl_crystal_density_diffrn 1.313
_exptl_crystal_density_method 'not measured'
_exptl_crystal_description rectangular
_exptl_crystal_F_000 2424
_exptl_crystal_size_max 0.45
_exptl_crystal_size_mid 0.32
_exptl_crystal_size_min 0.22
_refine_diff_density_max 1.167
_refine_diff_density_min -0.634
_refine_diff_density_rms 0.085
_refine_ls_extinction_method none
_refine_ls_goodness_of_fit_ref 0.998
_refine_ls_hydrogen_treatment constr
_refine_ls_matrix_type fullcycle
_refine_ls_number_parameters 623
_refine_ls_number_reflns 11990
_refine_ls_number_restraints 0
_refine_ls_restrained_S_all 0.998
_refine_ls_R_factor_all 0.0837
_refine_ls_R_factor_gt 0.0529
_refine_ls_shift/su_max 0.008
_refine_ls_shift/su_mean 0.002
_refine_ls_structure_factor_coef Fsqd
_refine_ls_weighting_details 'calc w=1/[\s^2^(Fo^2^)+(0.0681P)^2^+0.0000P] where P=(Fo^2^+2Fc^2^)/3'
_refine_ls_weighting_scheme calc
_refine_ls_wR_factor_gt 0.1193
_refine_ls_wR_factor_ref 0.1305
_reflns_number_gt 8413
_reflns_number_total 11990
_reflns_threshold_expression >2sigma(I)
_cod_data_source_file b703308g.txt
_cod_data_source_block complex6_
_cod_depositor_comments
;
The following automatic conversions were performed:
'_symmetry_cell_setting' value 'Monoclinic' changed to 'monoclinic'
according to '/home/saulius/struct/CIF-dictionaries/cif_core.dic'
dictionary named 'cif_core.dic' version 2.4.1 from 2010-06-29.

Automatic conversion script
Id: cif_fix_enum 1527 2010-12-29 10:47:43Z saulius 
;
_cod_original_sg_symbol_H-M P21/n
_cod_database_code 7005577

loop_
_symmetry_equiv_pos_as_xyz
'x, y, z'
'-x+1/2, y+1/2, -z+1/2'
'-x, -y, -z'
'x-1/2, -y-1/2, z-1/2'

loop_
_atom_site_label
_atom_site_type_symbol
_atom_site_fract_x
_atom_site_fract_y
_atom_site_fract_z
_atom_site_U_iso_or_equiv
_atom_site_adp_type
_atom_site_occupancy
_atom_site_symmetry_multiplicity
_atom_site_calc_flag
_atom_site_refinement_flags
_atom_site_disorder_assembly
_atom_site_disorder_group
Pd1 Pd 0.93031(3) 0.395539(8) 0.73747(3) 0.04292(10) Uani 1 1 d . . .
Pd2 Pd 0.88761(3) 0.387823(7) 0.54859(3) 0.04392(10) Uani 1 1 d . . .
Cl1 Cl 1.14630(12) 0.38577(4) 0.76693(12) 0.0824(4) Uani 1 1 d . . .
P1 P 0.73009(9) 0.40356(2) 0.72437(7) 0.0308(2) Uani 1 1 d . . .
P2 P 0.70792(10) 0.35967(2) 0.56365(8) 0.0333(2) Uani 1 1 d . . .
O1 O 0.6574(2) 0.43769(5) 0.69459(18) 0.0323(6) Uani 1 1 d . . .
O2 O 0.6820(2) 0.39845(6) 0.83323(19) 0.0359(6) Uani 1 1 d . . .
O3 O 0.6026(3) 0.35602(6) 0.46802(19) 0.0428(7) Uani 1 1 d . . .
O4 O 0.7037(2) 0.32353(6) 0.6107(2) 0.0409(7) Uani 1 1 d . . .
O5 O 1.1748(11) 0.3812(4) 1.2271(9) 0.353(9) Uani 1 1 d . . .
N1 N 0.6322(3) 0.37933(7) 0.6484(2) 0.0322(7) Uani 1 1 d . . .
C1 C 0.6670(4) 0.46701(8) 0.7494(3) 0.0329(9) Uani 1 1 d . . .
C2 C 0.5683(4) 0.47442(9) 0.8043(3) 0.0385(9) Uani 1 1 d . . .
C3 C 0.5755(4) 0.50390(10) 0.8554(3) 0.0499(11) Uani 1 1 d . . .
H3 H 0.5107 0.5096 0.8925 0.060 Uiso 1 1 calc R . .
C4 C 0.6763(5) 0.52477(10) 0.8521(3) 0.0550(12) Uani 1 1 d . . .
H4 H 0.6811 0.5439 0.8890 0.066 Uiso 1 1 calc R . .
C5 C 0.7698(4) 0.51729(10) 0.7944(3) 0.0526(12) Uani 1 1 d . . .
H5 H 0.8366 0.5318 0.7915 0.063 Uiso 1 1 calc R . .
C6 C 0.7676(4) 0.48848(9) 0.7398(3) 0.0408(10) Uani 1 1 d . . .
C7 C 0.8669(4) 0.48227(10) 0.6700(3) 0.0505(12) Uani 1 1 d . . .
H7 H 0.8602 0.4593 0.6495 0.061 Uiso 1 1 calc R . .
C8 C 0.8361(6) 0.50322(18) 0.5781(4) 0.100(2) Uani 1 1 d . . .
H8A H 0.8443 0.5259 0.5959 0.150 Uiso 1 1 calc R . .
H8B H 0.7508 0.4989 0.5494 0.150 Uiso 1 1 calc R . .
H8C H 0.8938 0.4981 0.5310 0.150 Uiso 1 1 calc R . .
C9 C 1.0007(5) 0.4882(2) 0.7151(5) 0.109(2) Uani 1 1 d . . .
H9A H 1.0583 0.4796 0.6722 0.164 Uiso 1 1 calc R . .
H9B H 1.0148 0.4775 0.7782 0.164 Uiso 1 1 calc R . .
H9C H 1.0146 0.5112 0.7236 0.164 Uiso 1 1 calc R . .
C10 C 0.4512(4) 0.45336(10) 0.8026(3) 0.0434(10) Uani 1 1 d . . .
H10 H 0.4747 0.4315 0.7817 0.052 Uiso 1 1 calc R . .
C11 C 0.3478(5) 0.46540(17) 0.7261(6) 0.110(3) Uani 1 1 d . . .
H11A H 0.3170 0.4860 0.7466 0.166 Uiso 1 1 calc R . .
H11B H 0.2796 0.4499 0.7190 0.166 Uiso 1 1 calc R . .
H11C H 0.3809 0.4679 0.6638 0.166 Uiso 1 1 calc R . .
C12 C 0.4033(6) 0.44947(18) 0.9017(5) 0.111(3) Uani 1 1 d . . .
H12A H 0.4701 0.4412 0.9488 0.167 Uiso 1 1 calc R . .
H12B H 0.3333 0.4345 0.8959 0.167 Uiso 1 1 calc R . .
H12C H 0.3758 0.4703 0.9238 0.167 Uiso 1 1 calc R . .
C13 C 0.7632(4) 0.38146(10) 0.9074(3) 0.0427(10) Uani 1 1 d . . .
C14 C 0.8576(5) 0.39915(11) 0.9638(3) 0.0547(12) Uani 1 1 d . . .
C15 C 0.9328(5) 0.38144(15) 1.0354(4) 0.0796(17) Uani 1 1 d . . .
H15 H 0.9967 0.3922 1.0756 0.096 Uiso 1 1 calc R . .
C16 C 0.9157(6) 0.34851(16) 1.0487(4) 0.0843(18) Uani 1 1 d . . .
H16 H 0.9702 0.3371 1.0949 0.101 Uiso 1 1 calc R . .
C17 C 0.8188(6) 0.33274(12) 0.9938(4) 0.0673(14) Uani 1 1 d . . .
H17 H 0.8067 0.3106 1.0044 0.081 Uiso 1 1 calc R . .
C18 C 0.7379(4) 0.34884(11) 0.9228(3) 0.0499(11) Uani 1 1 d . . .
C19 C 0.6228(5) 0.33223(11) 0.8702(4) 0.0641(14) Uani 1 1 d . . .
H19 H 0.6160 0.3390 0.8006 0.077 Uiso 1 1 calc R . .
C20 C 0.6272(7) 0.29486(13) 0.8719(5) 0.108(2) Uani 1 1 d . . .
H20A H 0.6976 0.2875 0.8394 0.162 Uiso 1 1 calc R . .
H20B H 0.5498 0.2863 0.8380 0.162 Uiso 1 1 calc R . .
H20C H 0.6371 0.2874 0.9392 0.162 Uiso 1 1 calc R . .
C21 C 0.5025(5) 0.34396(15) 0.9114(4) 0.0845(18) Uani 1 1 d . . .
H21A H 0.5055 0.3376 0.9796 0.127 Uiso 1 1 calc R . .
H21B H 0.4295 0.3343 0.8741 0.127 Uiso 1 1 calc R . .
H21C H 0.4970 0.3673 0.9065 0.127 Uiso 1 1 calc R . .
C22 C 0.8750(5) 0.43568(12) 0.9554(4) 0.0670(15) Uani 1 1 d . . .
H22 H 0.8405 0.4420 0.8881 0.080 Uiso 1 1 calc R . .
C23 C 1.0149(6) 0.44640(16) 0.9703(5) 0.105(2) Uani 1 1 d . . .
H23A H 1.0216 0.4685 0.9482 0.158 Uiso 1 1 calc R . .
H23B H 1.0638 0.4324 0.9328 0.158 Uiso 1 1 calc R . .
H23C H 1.0465 0.4450 1.0393 0.158 Uiso 1 1 calc R . .
C24 C 0.8008(6) 0.45339(14) 1.0248(5) 0.099(2) Uani 1 1 d . . .
H24A H 0.7125 0.4481 1.0099 0.149 Uiso 1 1 calc R . .
H24B H 0.8124 0.4765 1.0178 0.149 Uiso 1 1 calc R . .
H24C H 0.8296 0.4470 1.0915 0.149 Uiso 1 1 calc R . .
C25 C 0.4946(4) 0.37799(13) 0.6588(4) 0.0623(14) Uani 1 1 d . . .
H25A H 0.4885 0.3806 0.7290 0.075 Uiso 1 1 calc R . .
H25B H 0.4583 0.3976 0.6270 0.075 Uiso 1 1 calc R . .
C26 C 0.4125(6) 0.3532(3) 0.6279(6) 0.169(5) Uani 1 1 d . . .
H26A H 0.4144 0.3495 0.5584 0.253 Uiso 1 1 calc R . .
H26B H 0.3282 0.3592 0.6398 0.253 Uiso 1 1 calc R . .
H26C H 0.4375 0.3337 0.6639 0.253 Uiso 1 1 calc R . .
C27 C 0.6144(4) 0.36946(12) 0.3733(3) 0.0518(11) Uani 1 1 d . . .
C28 C 0.5776(5) 0.40162(12) 0.3543(4) 0.0610(13) Uani 1 1 d . . .
C29 C 0.5846(6) 0.41360(16) 0.2603(4) 0.0857(19) Uani 1 1 d . . .
H29 H 0.5613 0.4351 0.2458 0.103 Uiso 1 1 calc R . .
C30 C 0.6251(7) 0.39435(18) 0.1879(4) 0.093(2) Uani 1 1 d . . .
H30 H 0.6299 0.4029 0.1252 0.111 Uiso 1 1 calc R . .
C31 C 0.6584(6) 0.36283(16) 0.2072(4) 0.0796(17) Uani 1 1 d . . .
H31 H 0.6857 0.3501 0.1572 0.096 Uiso 1 1 calc R . .
C32 C 0.6525(5) 0.34895(12) 0.3014(3) 0.0589(13) Uani 1 1 d . . .
C33 C 0.6934(6) 0.31386(13) 0.3193(4) 0.0801(17) Uani 1 1 d . . .
H33 H 0.6680 0.3073 0.3834 0.096 Uiso 1 1 calc R . .
C34 C 0.6276(8) 0.29068(18) 0.2410(5) 0.137(3) Uani 1 1 d . . .
H34A H 0.5373 0.2934 0.2374 0.206 Uiso 1 1 calc R . .
H34B H 0.6494 0.2685 0.2587 0.206 Uiso 1 1 calc R . .
H34C H 0.6548 0.2956 0.1777 0.206 Uiso 1 1 calc R . .
C35 C 0.8372(7) 0.30991(18) 0.3255(5) 0.112(2) Uani 1 1 d . . .
H35A H 0.8654 0.3166 0.2641 0.167 Uiso 1 1 calc R . .
H35B H 0.8593 0.2874 0.3379 0.167 Uiso 1 1 calc R . .
H35C H 0.8772 0.3232 0.3783 0.167 Uiso 1 1 calc R . .
C36 C 0.5256(6) 0.42292(13) 0.4304(4) 0.0749(16) Uani 1 1 d . . .
H36 H 0.5577 0.4146 0.4961 0.090 Uiso 1 1 calc R . .
C37 C 0.3763(7) 0.4202(2) 0.4184(6) 0.152(4) Uani 1 1 d . . .
H37A H 0.3432 0.4261 0.3521 0.228 Uiso 1 1 calc R . .
H37B H 0.3428 0.4347 0.4644 0.228 Uiso 1 1 calc R . .
H37C H 0.3522 0.3982 0.4313 0.228 Uiso 1 1 calc R . .
C38 C 0.5629(12) 0.45766(18) 0.4258(7) 0.208(6) Uani 1 1 d . . .
H38A H 0.6536 0.4592 0.4309 0.312 Uiso 1 1 calc R . .
H38B H 0.5326 0.4694 0.4794 0.312 Uiso 1 1 calc R . .
H38C H 0.5266 0.4669 0.3640 0.312 Uiso 1 1 calc R . .
C39 C 0.7424(4) 0.29346(9) 0.5733(3) 0.0474(11) Uani 1 1 d . . .
C40 C 0.6469(5) 0.27132(11) 0.5384(4) 0.0652(14) Uani 1 1 d . . .
C41 C 0.6881(7) 0.24149(12) 0.5039(5) 0.091(2) Uani 1 1 d . . .
H41 H 0.6282 0.2261 0.4790 0.109 Uiso 1 1 calc R . .
C42 C 0.8126(8) 0.23436(15) 0.5057(6) 0.105(2) Uani 1 1 d . . .
H42 H 0.8370 0.2146 0.4802 0.126 Uiso 1 1 calc R . .
C43 C 0.9024(6) 0.25585(15) 0.5444(5) 0.093(2) Uani 1 1 d . . .
H43 H 0.9874 0.2502 0.5463 0.111 Uiso 1 1 calc R . .
C44 C 0.8711(5) 0.28621(11) 0.5814(4) 0.0607(13) Uani 1 1 d . . .
C45 C 0.9716(5) 0.30875(13) 0.6345(5) 0.0723(16) Uani 1 1 d . . .
H45 H 0.9430 0.3313 0.6222 0.087 Uiso 1 1 calc R . .
C46 C 0.9819(7) 0.30293(16) 0.7445(5) 0.112(2) Uani 1 1 d . . .
H46A H 0.9964 0.2801 0.7578 0.168 Uiso 1 1 calc R . .
H46B H 0.9045 0.3095 0.7689 0.168 Uiso 1 1 calc R . .
H46C H 1.0513 0.3154 0.7768 0.168 Uiso 1 1 calc R . .
C47 C 1.0998(6) 0.3054(2) 0.5982(7) 0.152(4) Uani 1 1 d . . .
H47A H 1.1590 0.3197 0.6353 0.228 Uiso 1 1 calc R . .
H47B H 1.0933 0.3110 0.5293 0.228 Uiso 1 1 calc R . .
H47C H 1.1286 0.2833 0.6069 0.228 Uiso 1 1 calc R . .
C48 C 0.5088(6) 0.27764(14) 0.5441(5) 0.088(2) Uani 1 1 d . . .
H48 H 0.5005 0.3006 0.5628 0.105 Uiso 1 1 calc R . .
C49 C 0.4250(7) 0.2724(3) 0.4491(7) 0.164(4) Uani 1 1 d . . .
H49A H 0.4433 0.2887 0.4018 0.246 Uiso 1 1 calc R . .
H49B H 0.3378 0.2742 0.4608 0.246 Uiso 1 1 calc R . .
H49C H 0.4401 0.2511 0.4236 0.246 Uiso 1 1 calc R . .
C50 C 0.4599(8) 0.2573(3) 0.6232(6) 0.148(4) Uani 1 1 d . . .
H50A H 0.4787 0.2347 0.6127 0.222 Uiso 1 1 calc R . .
H50B H 0.3698 0.2601 0.6206 0.222 Uiso 1 1 calc R . .
H50C H 0.4999 0.2640 0.6869 0.222 Uiso 1 1 calc R . .
C51 C 0.9181(7) 0.39359(19) 0.3938(5) 0.106(2) Uani 1 1 d . . .
H51A H 0.9395 0.3740 0.3593 0.128 Uiso 1 1 calc R . .
H51B H 0.8599 0.4079 0.3540 0.128 Uiso 1 1 calc R . .
C52 C 1.0043(11) 0.4067(3) 0.4466(6) 0.213(7) Uani 1 1 d . . .
H52 H 1.0674 0.4098 0.4055 0.255 Uiso 1 1 calc R . .
C53 C 1.0504(5) 0.41804(15) 0.5285(5) 0.0789(17) Uani 1 1 d . . .
H53A H 1.0408 0.4413 0.5380 0.095 Uiso 1 1 calc R . .
H53B H 1.1327 0.4097 0.5555 0.095 Uiso 1 1 calc R . .
C54 C 1.233(2) 0.3302(6) 1.2697(18) 0.43(2) Uani 1 1 d . . .
H54A H 1.1684 0.3340 1.3123 0.644 Uiso 1 1 calc R . .
H54B H 1.3127 0.3265 1.3092 0.644 Uiso 1 1 calc R . .
H54C H 1.2110 0.3113 1.2294 0.644 Uiso 1 1 calc R . .
C55 C 1.2431(14) 0.3590(8) 1.205(2) 0.329(19) Uani 1 1 d . . .
C56 C 1.2855(14) 0.3613(6) 1.122(2) 0.46(3) Uani 1 1 d . . .
H56A H 1.2187 0.3566 1.0700 0.687 Uiso 1 1 calc R . .
H56B H 1.3534 0.3460 1.1190 0.687 Uiso 1 1 calc R . .
H56C H 1.3163 0.3831 1.1138 0.687 Uiso 1 1 calc R . .

loop_
_atom_site_aniso_label
_atom_site_aniso_U_11
_atom_site_aniso_U_22
_atom_site_aniso_U_33
_atom_site_aniso_U_23
_atom_site_aniso_U_13
_atom_site_aniso_U_12
Pd1 0.03024(17) 0.04556(18) 0.0531(2) -0.00314(15) 0.00534(15) -0.00111(13)
Pd2 0.0429(2) 0.04139(18) 0.0505(2) 0.00009(15) 0.01846(16) -0.00557(14)
Cl1 0.0350(7) 0.0935(10) 0.1172(13) -0.0122(8) 0.0020(7) 0.0040(6)
P1 0.0304(5) 0.0292(5) 0.0335(6) -0.0005(4) 0.0065(4) -0.0022(4)
P2 0.0378(6) 0.0287(5) 0.0351(6) -0.0019(4) 0.0107(5) 0.0007(4)
O1 0.0349(14) 0.0293(13) 0.0336(14) -0.0023(11) 0.0076(11) -0.0005(11)
O2 0.0368(15) 0.0400(14) 0.0312(15) 0.0010(11) 0.0055(12) -0.0034(11)
O3 0.0506(18) 0.0443(16) 0.0345(17) -0.0063(12) 0.0089(14) -0.0049(13)
O4 0.0468(17) 0.0301(13) 0.0484(17) -0.0020(12) 0.0166(14) 0.0032(12)
O5 0.220(12) 0.59(3) 0.228(12) -0.203(14) -0.075(9) 0.095(13)
N1 0.0302(17) 0.0344(16) 0.0333(18) -0.0055(13) 0.0086(14) -0.0011(13)
C1 0.037(2) 0.0284(18) 0.033(2) -0.0011(15) 0.0023(18) 0.0012(15)
C2 0.040(2) 0.039(2) 0.037(2) -0.0040(18) 0.0076(19) 0.0000(17)
C3 0.060(3) 0.043(2) 0.048(3) -0.011(2) 0.015(2) -0.001(2)
C4 0.074(3) 0.035(2) 0.057(3) -0.014(2) 0.013(3) -0.006(2)
C5 0.056(3) 0.040(2) 0.062(3) -0.006(2) 0.009(2) -0.012(2)
C6 0.044(2) 0.033(2) 0.045(3) 0.0027(18) 0.006(2) -0.0031(17)
C7 0.047(3) 0.040(2) 0.070(3) 0.003(2) 0.027(2) -0.0063(19)
C8 0.087(4) 0.140(6) 0.083(5) 0.025(4) 0.052(4) 0.020(4)
C9 0.051(4) 0.167(7) 0.113(6) -0.017(5) 0.020(4) -0.004(4)
C10 0.040(2) 0.041(2) 0.052(3) -0.0107(19) 0.017(2) -0.0034(18)
C11 0.052(4) 0.104(5) 0.165(7) 0.036(5) -0.032(4) -0.020(3)
C12 0.117(6) 0.145(6) 0.082(5) -0.035(4) 0.057(4) -0.073(5)
C13 0.048(3) 0.048(2) 0.033(2) 0.0040(18) 0.009(2) 0.0007(19)
C14 0.055(3) 0.059(3) 0.048(3) 0.007(2) -0.004(2) -0.007(2)
C15 0.066(4) 0.094(4) 0.072(4) 0.017(3) -0.021(3) -0.010(3)
C16 0.085(4) 0.093(5) 0.072(4) 0.032(3) -0.004(4) 0.015(4)
C17 0.088(4) 0.048(3) 0.069(4) 0.016(3) 0.020(3) 0.010(3)
C18 0.061(3) 0.052(3) 0.039(3) 0.006(2) 0.013(2) 0.003(2)
C19 0.090(4) 0.050(3) 0.054(3) 0.004(2) 0.016(3) -0.020(3)
C20 0.160(7) 0.055(3) 0.109(5) -0.002(3) 0.016(5) -0.035(4)
C21 0.077(4) 0.096(4) 0.085(4) 0.007(3) 0.027(3) -0.030(3)
C22 0.074(4) 0.065(3) 0.056(3) 0.004(3) -0.019(3) -0.022(3)
C23 0.091(5) 0.107(5) 0.115(6) -0.016(4) -0.001(4) -0.047(4)
C24 0.105(5) 0.063(4) 0.129(6) 0.006(4) 0.010(4) 0.000(3)
C25 0.036(3) 0.097(4) 0.058(3) -0.030(3) 0.020(2) -0.025(2)
C26 0.072(5) 0.293(13) 0.151(8) -0.121(8) 0.056(5) -0.070(6)
C27 0.054(3) 0.063(3) 0.037(3) -0.004(2) 0.003(2) -0.007(2)
C28 0.078(4) 0.055(3) 0.049(3) 0.012(2) 0.004(3) 0.006(2)
C29 0.118(5) 0.091(4) 0.048(4) 0.021(3) 0.011(3) 0.012(4)
C30 0.115(6) 0.117(6) 0.046(4) 0.022(4) 0.008(3) -0.002(4)
C31 0.097(5) 0.102(5) 0.043(3) -0.007(3) 0.021(3) -0.007(4)
C32 0.068(3) 0.070(3) 0.040(3) -0.011(2) 0.011(2) -0.010(3)
C33 0.123(5) 0.067(3) 0.055(3) -0.021(3) 0.035(3) -0.008(3)
C34 0.202(9) 0.108(6) 0.105(6) -0.052(5) 0.035(6) -0.037(6)
C35 0.116(6) 0.107(5) 0.114(6) 0.000(4) 0.029(5) 0.030(5)
C36 0.105(5) 0.061(3) 0.058(3) 0.010(3) 0.006(3) 0.021(3)
C37 0.100(6) 0.211(10) 0.137(7) -0.046(7) -0.017(5) 0.078(6)
C38 0.449(19) 0.062(5) 0.134(8) -0.009(5) 0.125(10) -0.030(8)
C39 0.058(3) 0.030(2) 0.057(3) 0.0031(19) 0.021(2) 0.0059(19)
C40 0.077(4) 0.036(2) 0.086(4) -0.011(2) 0.022(3) -0.003(2)
C41 0.118(6) 0.038(3) 0.120(5) -0.019(3) 0.022(4) -0.008(3)
C42 0.136(7) 0.048(3) 0.136(6) -0.022(4) 0.040(5) 0.026(4)
C43 0.092(5) 0.067(4) 0.124(6) 0.005(4) 0.038(4) 0.035(4)
C44 0.064(3) 0.044(3) 0.078(4) 0.009(2) 0.026(3) 0.018(2)
C45 0.048(3) 0.062(3) 0.107(5) 0.026(3) 0.012(3) 0.017(2)
C46 0.134(6) 0.083(5) 0.110(6) 0.016(4) -0.019(5) -0.006(4)
C47 0.064(5) 0.163(8) 0.239(11) -0.014(7) 0.054(6) -0.010(5)
C48 0.067(4) 0.059(3) 0.140(6) -0.020(4) 0.023(4) -0.019(3)
C49 0.090(6) 0.244(12) 0.156(9) 0.056(8) 0.005(6) -0.018(7)
C50 0.111(6) 0.227(11) 0.114(7) -0.008(7) 0.047(5) -0.033(7)
C51 0.111(6) 0.152(7) 0.067(4) 0.001(4) 0.053(4) -0.048(5)
C52 0.236(12) 0.336(15) 0.082(6) -0.037(7) 0.082(7) -0.239(12)
C53 0.060(4) 0.095(4) 0.089(5) -0.001(3) 0.037(3) -0.031(3)
C54 0.27(3) 0.55(5) 0.45(4) 0.27(3) -0.05(2) 0.09(3)
C55 0.079(9) 0.51(4) 0.39(3) -0.32(3) -0.015(12) 0.054(15)
C56 0.145(13) 0.45(3) 0.82(6) -0.38(4) 0.23(2) -0.068(17)

loop_
_atom_type_symbol
_atom_type_description
_atom_type_scat_dispersion_real
_atom_type_scat_dispersion_imag
_atom_type_scat_source
C C 0.0033 0.0016 'International Tables Vol C Tables 4.2.6.8 and 6.1.1.4'
H H 0.0000 0.0000 'International Tables Vol C Tables 4.2.6.8 and 6.1.1.4'
N N 0.0061 0.0033 'International Tables Vol C Tables 4.2.6.8 and 6.1.1.4'
O O 0.0106 0.0060 'International Tables Vol C Tables 4.2.6.8 and 6.1.1.4'
P P 0.1023 0.0942 'International Tables Vol C Tables 4.2.6.8 and 6.1.1.4'
Cl Cl 0.1484 0.1585 'International Tables Vol C Tables 4.2.6.8 and 6.1.1.4'
Pd Pd -0.9988 1.0072 'International Tables Vol C Tables 4.2.6.8 and 6.1.1.4'

loop_
_geom_angle_atom_site_label_1
_geom_angle_atom_site_label_2
_geom_angle_atom_site_label_3
_geom_angle
_geom_angle_site_symmetry_1
_geom_angle_site_symmetry_3
_geom_angle_publ_flag
P1 Pd1 Cl1 174.71(4) . . ?
P1 Pd1 Pd2 83.02(3) . . ?
Cl1 Pd1 Pd2 101.92(4) . . ?
C52 Pd2 C53 34.0(3) . . ?
C52 Pd2 C51 32.9(3) . . ?
C53 Pd2 C51 66.8(3) . . ?
C52 Pd2 P2 144.4(3) . . ?
C53 Pd2 P2 175.29(18) . . ?
C51 Pd2 P2 111.4(2) . . ?
C52 Pd2 Pd1 124.2(3) . . ?
C53 Pd2 Pd1 90.33(17) . . ?
C51 Pd2 Pd1 157.12(19) . . ?
P2 Pd2 Pd1 91.38(3) . . ?
O1 P1 O2 98.41(13) . . ?
O1 P1 N1 96.44(14) . . ?
O2 P1 N1 104.05(14) . . ?
O1 P1 Pd1 126.27(10) . . ?
O2 P1 Pd1 108.53(10) . . ?
N1 P1 Pd1 119.52(11) . . ?
O4 P2 O3 100.66(15) . . ?
O4 P2 N1 97.45(14) . . ?
O3 P2 N1 104.68(15) . . ?
O4 P2 Pd2 124.51(11) . . ?
O3 P2 Pd2 119.03(11) . . ?
N1 P2 Pd2 107.06(11) . . ?
C1 O1 P1 126.7(2) . . ?
C13 O2 P1 118.3(2) . . ?
C27 O3 P2 124.5(3) . . ?
C39 O4 P2 129.4(2) . . ?
C25 N1 P2 126.9(3) . . ?
C25 N1 P1 120.1(3) . . ?
P2 N1 P1 112.89(17) . . ?
C2 C1 C6 122.9(3) . . ?
C2 C1 O1 117.2(3) . . ?
C6 C1 O1 119.7(3) . . ?
C1 C2 C3 117.2(4) . . ?
C1 C2 C10 122.6(3) . . ?
C3 C2 C10 120.0(4) . . ?
C4 C3 C2 121.4(4) . . ?
C4 C3 H3 119.3 . . ?
C2 C3 H3 119.3 . . ?
C5 C4 C3 119.9(4) . . ?
C5 C4 H4 120.1 . . ?
C3 C4 H4 120.1 . . ?
C4 C5 C6 121.7(4) . . ?
C4 C5 H5 119.1 . . ?
C6 C5 H5 119.1 . . ?
C5 C6 C1 116.7(4) . . ?
C5 C6 C7 120.3(4) . . ?
C1 C6 C7 123.0(3) . . ?
C9 C7 C8 110.3(5) . . ?
C9 C7 C6 114.3(4) . . ?
C8 C7 C6 108.7(4) . . ?
C9 C7 H7 107.8 . . ?
C8 C7 H7 107.8 . . ?
C6 C7 H7 107.8 . . ?
C7 C8 H8A 109.5 . . ?
C7 C8 H8B 109.5 . . ?
H8A C8 H8B 109.5 . . ?
C7 C8 H8C 109.5 . . ?
H8A C8 H8C 109.5 . . ?
H8B C8 H8C 109.5 . . ?
C7 C9 H9A 109.5 . . ?
C7 C9 H9B 109.5 . . ?
H9A C9 H9B 109.5 . . ?
C7 C9 H9C 109.5 . . ?
H9A C9 H9C 109.5 . . ?
H9B C9 H9C 109.5 . . ?
C12 C10 C11 111.0(5) . . ?
C12 C10 C2 114.3(4) . . ?
C11 C10 C2 110.8(4) . . ?
C12 C10 H10 106.7 . . ?
C11 C10 H10 106.7 . . ?
C2 C10 H10 106.7 . . ?
C10 C11 H11A 109.5 . . ?
C10 C11 H11B 109.5 . . ?
H11A C11 H11B 109.5 . . ?
C10 C11 H11C 109.5 . . ?
H11A C11 H11C 109.5 . . ?
H11B C11 H11C 109.5 . . ?
C10 C12 H12A 109.5 . . ?
C10 C12 H12B 109.5 . . ?
H12A C12 H12B 109.5 . . ?
C10 C12 H12C 109.5 . . ?
H12A C12 H12C 109.5 . . ?
H12B C12 H12C 109.5 . . ?
C18 C13 C14 124.0(4) . . ?
C18 C13 O2 117.7(4) . . ?
C14 C13 O2 118.1(4) . . ?
C15 C14 C13 115.6(4) . . ?
C15 C14 C22 120.3(5) . . ?
C13 C14 C22 124.0(4) . . ?
C16 C15 C14 122.0(5) . . ?
C16 C15 H15 119.0 . . ?
C14 C15 H15 119.0 . . ?
C17 C16 C15 119.8(5) . . ?
C17 C16 H16 120.1 . . ?
C15 C16 H16 120.1 . . ?
C16 C17 C18 121.6(5) . . ?
C16 C17 H17 119.2 . . ?
C18 C17 H17 119.2 . . ?
C17 C18 C13 116.8(5) . . ?
C17 C18 C19 121.4(4) . . ?
C13 C18 C19 121.7(4) . . ?
C18 C19 C21 110.5(4) . . ?
C18 C19 C20 115.0(5) . . ?
C21 C19 C20 109.5(5) . . ?
C18 C19 H19 107.2 . . ?
C21 C19 H19 107.2 . . ?
C20 C19 H19 107.2 . . ?
C19 C20 H20A 109.5 . . ?
C19 C20 H20B 109.5 . . ?
H20A C20 H20B 109.5 . . ?
C19 C20 H20C 109.5 . . ?
H20A C20 H20C 109.5 . . ?
H20B C20 H20C 109.5 . . ?
C19 C21 H21A 109.5 . . ?
C19 C21 H21B 109.5 . . ?
H21A C21 H21B 109.5 . . ?
C19 C21 H21C 109.5 . . ?
H21A C21 H21C 109.5 . . ?
H21B C21 H21C 109.5 . . ?
C24 C22 C14 110.8(5) . . ?
C24 C22 C23 110.6(5) . . ?
C14 C22 C23 113.3(5) . . ?
C24 C22 H22 107.3 . . ?
C14 C22 H22 107.3 . . ?
C23 C22 H22 107.3 . . ?
C22 C23 H23A 109.5 . . ?
C22 C23 H23B 109.5 . . ?
H23A C23 H23B 109.5 . . ?
C22 C23 H23C 109.5 . . ?
H23A C23 H23C 109.5 . . ?
H23B C23 H23C 109.5 . . ?
C22 C24 H24A 109.5 . . ?
C22 C24 H24B 109.5 . . ?
H24A C24 H24B 109.5 . . ?
C22 C24 H24C 109.5 . . ?
H24A C24 H24C 109.5 . . ?
H24B C24 H24C 109.5 . . ?
C26 C25 N1 126.5(5) . . ?
C26 C25 H25A 105.7 . . ?
N1 C25 H25A 105.7 . . ?
C26 C25 H25B 105.7 . . ?
N1 C25 H25B 105.7 . . ?
H25A C25 H25B 106.1 . . ?
C25 C26 H26A 109.5 . . ?
C25 C26 H26B 109.5 . . ?
H26A C26 H26B 109.5 . . ?
C25 C26 H26C 109.5 . . ?
H26A C26 H26C 109.5 . . ?
H26B C26 H26C 109.5 . . ?
C32 C27 C28 122.9(4) . . ?
C32 C27 O3 118.0(4) . . ?
C28 C27 O3 118.9(4) . . ?
C29 C28 C27 117.7(5) . . ?
C29 C28 C36 119.6(5) . . ?
C27 C28 C36 122.6(4) . . ?
C30 C29 C28 121.1(6) . . ?
C30 C29 H29 119.5 . . ?
C28 C29 H29 119.5 . . ?
C31 C30 C29 120.4(6) . . ?
C31 C30 H30 119.8 . . ?
C29 C30 H30 119.8 . . ?
C30 C31 C32 121.4(5) . . ?
C30 C31 H31 119.3 . . ?
C32 C31 H31 119.3 . . ?
C27 C32 C31 116.4(5) . . ?
C27 C32 C33 124.4(4) . . ?
C31 C32 C33 119.1(5) . . ?
C32 C33 C35 112.0(5) . . ?
C32 C33 C34 112.2(6) . . ?
C35 C33 C34 110.1(5) . . ?
C32 C33 H33 107.4 . . ?
C35 C33 H33 107.4 . . ?
C34 C33 H33 107.4 . . ?
C33 C34 H34A 109.5 . . ?
C33 C34 H34B 109.5 . . ?
H34A C34 H34B 109.5 . . ?
C33 C34 H34C 109.5 . . ?
H34A C34 H34C 109.5 . . ?
H34B C34 H34C 109.5 . . ?
C33 C35 H35A 109.5 . . ?
C33 C35 H35B 109.5 . . ?
H35A C35 H35B 109.5 . . ?
C33 C35 H35C 109.5 . . ?
H35A C35 H35C 109.5 . . ?
H35B C35 H35C 109.5 . . ?
C38 C36 C28 113.9(5) . . ?
C38 C36 C37 109.5(7) . . ?
C28 C36 C37 109.4(5) . . ?
C38 C36 H36 107.9 . . ?
C28 C36 H36 107.9 . . ?
C37 C36 H36 107.9 . . ?
C36 C37 H37A 109.5 . . ?
C36 C37 H37B 109.5 . . ?
H37A C37 H37B 109.5 . . ?
C36 C37 H37C 109.5 . . ?
H37A C37 H37C 109.5 . . ?
H37B C37 H37C 109.5 . . ?
C36 C38 H38A 109.5 . . ?
C36 C38 H38B 109.5 . . ?
H38A C38 H38B 109.5 . . ?
C36 C38 H38C 109.5 . . ?
H38A C38 H38C 109.5 . . ?
H38B C38 H38C 109.5 . . ?
C44 C39 C40 123.6(4) . . ?
C44 C39 O4 118.8(4) . . ?
C40 C39 O4 117.2(4) . . ?
C41 C40 C39 115.9(5) . . ?
C41 C40 C48 121.0(5) . . ?
C39 C40 C48 122.9(4) . . ?
C42 C41 C40 121.8(6) . . ?
C42 C41 H41 119.1 . . ?
C40 C41 H41 119.1 . . ?
C41 C42 C43 120.5(5) . . ?
C41 C42 H42 119.7 . . ?
C43 C42 H42 119.7 . . ?
C42 C43 C44 122.1(6) . . ?
C42 C43 H43 118.9 . . ?
C44 C43 H43 118.9 . . ?
C39 C44 C43 115.8(5) . . ?
C39 C44 C45 122.3(4) . . ?
C43 C44 C45 121.8(5) . . ?
C46 C45 C47 110.3(6) . . ?
C46 C45 C44 109.9(5) . . ?
C47 C45 C44 113.4(6) . . ?
C46 C45 H45 107.7 . . ?
C47 C45 H45 107.7 . . ?
C44 C45 H45 107.7 . . ?
C45 C46 H46A 109.5 . . ?
C45 C46 H46B 109.5 . . ?
H46A C46 H46B 109.5 . . ?
C45 C46 H46C 109.5 . . ?
H46A C46 H46C 109.5 . . ?
H46B C46 H46C 109.5 . . ?
C45 C47 H47A 109.5 . . ?
C45 C47 H47B 109.5 . . ?
H47A C47 H47B 109.5 . . ?
C45 C47 H47C 109.5 . . ?
H47A C47 H47C 109.5 . . ?
H47B C47 H47C 109.5 . . ?
C49 C48 C40 114.6(6) . . ?
C49 C48 C50 108.6(6) . . ?
C40 C48 C50 111.3(6) . . ?
C49 C48 H48 107.3 . . ?
C40 C48 H48 107.3 . . ?
C50 C48 H48 107.3 . . ?
C48 C49 H49A 109.5 . . ?
C48 C49 H49B 109.5 . . ?
H49A C49 H49B 109.5 . . ?
C48 C49 H49C 109.5 . . ?
H49A C49 H49C 109.5 . . ?
H49B C49 H49C 109.5 . . ?
C48 C50 H50A 109.5 . . ?
C48 C50 H50B 109.5 . . ?
H50A C50 H50B 109.5 . . ?
C48 C50 H50C 109.5 . . ?
H50A C50 H50C 109.5 . . ?
H50B C50 H50C 109.5 . . ?
C52 C51 Pd2 70.4(4) . . ?
C52 C51 H51A 116.6 . . ?
Pd2 C51 H51A 116.6 . . ?
C52 C51 H51B 116.6 . . ?
Pd2 C51 H51B 116.6 . . ?
H51A C51 H51B 113.6 . . ?
C51 C52 C53 151.1(8) . . ?
C51 C52 Pd2 76.6(4) . . ?
C53 C52 Pd2 75.5(4) . . ?
C51 C52 H52 104.5 . . ?
C53 C52 H52 104.5 . . ?
Pd2 C52 H52 164.6 . . ?
C52 C53 Pd2 70.5(4) . . ?
C52 C53 H53A 116.6 . . ?
Pd2 C53 H53A 116.6 . . ?
C52 C53 H53B 116.6 . . ?
Pd2 C53 H53B 116.6 . . ?
H53A C53 H53B 113.6 . . ?
C55 C54 H54A 109.5 . . ?
C55 C54 H54B 109.5 . . ?
H54A C54 H54B 109.5 . . ?
C55 C54 H54C 109.5 . . ?
H54A C54 H54C 109.5 . . ?
H54B C54 H54C 109.5 . . ?
O5 C55 C56 116(4) . . ?
O5 C55 C54 111(3) . . ?
C56 C55 C54 130(2) . . ?
C55 C56 H56A 109.5 . . ?
C55 C56 H56B 109.5 . . ?
H56A C56 H56B 109.5 . . ?
C55 C56 H56C 109.5 . . ?
H56A C56 H56C 109.5 . . ?
H56B C56 H56C 109.5 . . ?

loop_
_geom_bond_atom_site_label_1
_geom_bond_atom_site_label_2
_geom_bond_distance
_geom_bond_site_symmetry_2
_geom_bond_publ_flag
Pd1 P1 2.1376(10) . ?
Pd1 Cl1 2.3158(13) . ?
Pd1 Pd2 2.5755(7) . ?
Pd2 C52 2.111(6) . ?
Pd2 C53 2.168(5) . ?
Pd2 C51 2.180(6) . ?
Pd2 P2 2.2588(11) . ?
P1 O1 1.625(2) . ?
P1 O2 1.635(3) . ?
P1 N1 1.698(3) . ?
P2 O4 1.615(3) . ?
P2 O3 1.620(3) . ?
P2 N1 1.685(3) . ?
O1 C1 1.411(4) . ?
O2 C13 1.429(5) . ?
O3 C27 1.421(5) . ?
O4 C39 1.412(4) . ?
O5 C55 1.220(18) . ?
N1 C25 1.485(5) . ?
C1 C2 1.390(5) . ?
C1 C6 1.401(5) . ?
C2 C3 1.391(5) . ?
C2 C10 1.512(5) . ?
C3 C4 1.375(6) . ?
C3 H3 0.9300 . ?
C4 C5 1.371(6) . ?
C4 H4 0.9300 . ?
C5 C6 1.393(6) . ?
C5 H5 0.9300 . ?
C6 C7 1.521(6) . ?
C7 C9 1.499(7) . ?
C7 C8 1.520(7) . ?
C7 H7 0.9800 . ?
C8 H8A 0.9600 . ?
C8 H8B 0.9600 . ?
C8 H8C 0.9600 . ?
C9 H9A 0.9600 . ?
C9 H9B 0.9600 . ?
C9 H9C 0.9600 . ?
C10 C12 1.504(6) . ?
C10 C11 1.505(7) . ?
C10 H10 0.9800 . ?
C11 H11A 0.9600 . ?
C11 H11B 0.9600 . ?
C11 H11C 0.9600 . ?
C12 H12A 0.9600 . ?
C12 H12B 0.9600 . ?
C12 H12C 0.9600 . ?
C13 C18 1.384(6) . ?
C13 C14 1.392(6) . ?
C14 C15 1.390(7) . ?
C14 C22 1.514(6) . ?
C15 C16 1.376(8) . ?
C15 H15 0.9300 . ?
C16 C17 1.361(8) . ?
C16 H16 0.9300 . ?
C17 C18 1.383(7) . ?
C17 H17 0.9300 . ?
C18 C19 1.505(6) . ?
C19 C21 1.531(7) . ?
C19 C20 1.532(7) . ?
C19 H19 0.9800 . ?
C20 H20A 0.9600 . ?
C20 H20B 0.9600 . ?
C20 H20C 0.9600 . ?
C21 H21A 0.9600 . ?
C21 H21B 0.9600 . ?
C21 H21C 0.9600 . ?
C22 C24 1.488(8) . ?
C22 C23 1.539(7) . ?
C22 H22 0.9800 . ?
C23 H23A 0.9600 . ?
C23 H23B 0.9600 . ?
C23 H23C 0.9600 . ?
C24 H24A 0.9600 . ?
C24 H24B 0.9600 . ?
C24 H24C 0.9600 . ?
C25 C26 1.371(8) . ?
C25 H25A 0.9700 . ?
C25 H25B 0.9700 . ?
C26 H26A 0.9600 . ?
C26 H26B 0.9600 . ?
C26 H26C 0.9600 . ?
C27 C32 1.384(6) . ?
C27 C28 1.390(7) . ?
C28 C29 1.380(7) . ?
C28 C36 1.508(7) . ?
C29 C30 1.369(8) . ?
C29 H29 0.9300 . ?
C30 C31 1.356(8) . ?
C30 H30 0.9300 . ?
C31 C32 1.411(7) . ?
C31 H31 0.9300 . ?
C32 C33 1.513(7) . ?
C33 C35 1.528(8) . ?
C33 C34 1.533(8) . ?
C33 H33 0.9800 . ?
C34 H34A 0.9600 . ?
C34 H34B 0.9600 . ?
C34 H34C 0.9600 . ?
C35 H35A 0.9600 . ?
C35 H35B 0.9600 . ?
C35 H35C 0.9600 . ?
C36 C38 1.481(9) . ?
C36 C37 1.578(9) . ?
C36 H36 0.9800 . ?
C37 H37A 0.9600 . ?
C37 H37B 0.9600 . ?
C37 H37C 0.9600 . ?
C38 H38A 0.9600 . ?
C38 H38B 0.9600 . ?
C38 H38C 0.9600 . ?
C39 C44 1.390(6) . ?
C39 C40 1.401(6) . ?
C40 C41 1.397(7) . ?
C40 C48 1.499(8) . ?
C41 C42 1.351(9) . ?
C41 H41 0.9300 . ?
C42 C43 1.358(9) . ?
C42 H42 0.9300 . ?
C43 C44 1.396(7) . ?
C43 H43 0.9300 . ?
C44 C45 1.527(7) . ?
C45 C46 1.506(8) . ?
C45 C47 1.507(7) . ?
C45 H45 0.9800 . ?
C46 H46A 0.9600 . ?
C46 H46B 0.9600 . ?
C46 H46C 0.9600 . ?
C47 H47A 0.9600 . ?
C47 H47B 0.9600 . ?
C47 H47C 0.9600 . ?
C48 C49 1.496(10) . ?
C48 C50 1.502(9) . ?
C48 H48 0.9800 . ?
C49 H49A 0.9600 . ?
C49 H49B 0.9600 . ?
C49 H49C 0.9600 . ?
C50 H50A 0.9600 . ?
C50 H50B 0.9600 . ?
C50 H50C 0.9600 . ?
C51 C52 1.219(10) . ?
C51 H51A 0.9700 . ?
C51 H51B 0.9700 . ?
C52 C53 1.253(9) . ?
C52 H52 0.9300 . ?
C53 H53A 0.9700 . ?
C53 H53B 0.9700 . ?
C54 C55 1.48(4) . ?
C54 H54A 0.9600 . ?
C54 H54B 0.9600 . ?
C54 H54C 0.9600 . ?
C55 C56 1.27(4) . ?
C56 H56A 0.9600 . ?
C56 H56B 0.9600 . ?
C56 H56C 0.9600 . ?

loop_
_geom_torsion_atom_site_label_1
_geom_torsion_atom_site_label_2
_geom_torsion_atom_site_label_3
_geom_torsion_atom_site_label_4
_geom_torsion
_geom_torsion_site_symmetry_1
_geom_torsion_site_symmetry_2
_geom_torsion_site_symmetry_3
_geom_torsion_site_symmetry_4
_geom_torsion_publ_flag
P1 Pd1 Pd2 C52 138.2(5) . . . . ?
Cl1 Pd1 Pd2 C52 -43.8(5) . . . . ?
P1 Pd1 Pd2 C53 134.99(18) . . . . ?
Cl1 Pd1 Pd2 C53 -46.93(17) . . . . ?
P1 Pd1 Pd2 C51 135.1(6) . . . . ?
Cl1 Pd1 Pd2 C51 -46.8(6) . . . . ?
P1 Pd1 Pd2 P2 -40.63(4) . . . . ?
Cl1 Pd1 Pd2 P2 137.46(4) . . . . ?
Cl1 Pd1 P1 O1 117.5(4) . . . . ?
Pd2 Pd1 P1 O1 -83.24(12) . . . . ?
Cl1 Pd1 P1 O2 1.6(4) . . . . ?
Pd2 Pd1 P1 O2 160.83(10) . . . . ?
Cl1 Pd1 P1 N1 -117.3(4) . . . . ?
Pd2 Pd1 P1 N1 41.88(13) . . . . ?
C52 Pd2 P2 O4 112.1(7) . . . . ?
C53 Pd2 P2 O4 179(100) . . . . ?
C51 Pd2 P2 O4 112.1(3) . . . . ?
Pd1 Pd2 P2 O4 -69.64(13) . . . . ?
C52 Pd2 P2 O3 -17.6(7) . . . . ?
C53 Pd2 P2 O3 49(2) . . . . ?
C51 Pd2 P2 O3 -17.5(3) . . . . ?
Pd1 Pd2 P2 O3 160.68(12) . . . . ?
C52 Pd2 P2 N1 -135.9(7) . . . . ?
C53 Pd2 P2 N1 -69(2) . . . . ?
C51 Pd2 P2 N1 -135.8(3) . . . . ?
Pd1 Pd2 P2 N1 42.42(12) . . . . ?
O2 P1 O1 C1 55.8(3) . . . . ?
N1 P1 O1 C1 161.1(3) . . . . ?
Pd1 P1 O1 C1 -64.6(3) . . . . ?
O1 P1 O2 C13 -150.2(3) . . . . ?
N1 P1 O2 C13 111.0(3) . . . . ?
Pd1 P1 O2 C13 -17.3(3) . . . . ?
O4 P2 O3 C27 -139.9(3) . . . . ?
N1 P2 O3 C27 119.4(3) . . . . ?
Pd2 P2 O3 C27 -0.1(3) . . . . ?
O3 P2 O4 C39 68.0(4) . . . . ?
N1 P2 O4 C39 174.5(3) . . . . ?
Pd2 P2 O4 C39 -68.8(4) . . . . ?
O4 P2 N1 C25 -73.7(4) . . . . ?
O3 P2 N1 C25 29.5(4) . . . . ?
Pd2 P2 N1 C25 156.7(3) . . . . ?
O4 P2 N1 P1 108.33(19) . . . . ?
O3 P2 N1 P1 -148.54(17) . . . . ?
Pd2 P2 N1 P1 -21.30(19) . . . . ?
O1 P1 N1 C25 -58.9(3) . . . . ?
O2 P1 N1 C25 41.5(4) . . . . ?
Pd1 P1 N1 C25 162.7(3) . . . . ?
O1 P1 N1 P2 119.28(18) . . . . ?
O2 P1 N1 P2 -140.35(17) . . . . ?
Pd1 P1 N1 P2 -19.1(2) . . . . ?
P1 O1 C1 C2 -101.9(4) . . . . ?
P1 O1 C1 C6 83.6(4) . . . . ?
C6 C1 C2 C3 -3.4(6) . . . . ?
O1 C1 C2 C3 -177.7(3) . . . . ?
C6 C1 C2 C10 171.1(4) . . . . ?
O1 C1 C2 C10 -3.2(6) . . . . ?
C1 C2 C3 C4 -0.3(6) . . . . ?
C10 C2 C3 C4 -175.0(4) . . . . ?
C2 C3 C4 C5 2.7(7) . . . . ?
C3 C4 C5 C6 -1.5(7) . . . . ?
C4 C5 C6 C1 -2.0(7) . . . . ?
C4 C5 C6 C7 174.9(4) . . . . ?
C2 C1 C6 C5 4.5(6) . . . . ?
O1 C1 C6 C5 178.6(3) . . . . ?
C2 C1 C6 C7 -172.3(4) . . . . ?
O1 C1 C6 C7 1.8(6) . . . . ?
C5 C6 C7 C9 48.8(6) . . . . ?
C1 C6 C7 C9 -134.5(5) . . . . ?
C5 C6 C7 C8 -74.9(6) . . . . ?
C1 C6 C7 C8 101.9(5) . . . . ?
C1 C2 C10 C12 140.5(5) . . . . ?
C3 C2 C10 C12 -45.2(6) . . . . ?
C1 C2 C10 C11 -93.1(5) . . . . ?
C3 C2 C10 C11 81.2(6) . . . . ?
P1 O2 C13 C18 -99.4(4) . . . . ?
P1 O2 C13 C14 84.7(4) . . . . ?
C18 C13 C14 C15 3.7(7) . . . . ?
O2 C13 C14 C15 179.3(4) . . . . ?
C18 C13 C14 C22 -172.1(5) . . . . ?
O2 C13 C14 C22 3.5(7) . . . . ?
C13 C14 C15 C16 0.7(9) . . . . ?
C22 C14 C15 C16 176.7(6) . . . . ?
C14 C15 C16 C17 -3.2(10) . . . . ?
C15 C16 C17 C18 1.5(9) . . . . ?
C16 C17 C18 C13 2.5(8) . . . . ?
C16 C17 C18 C19 -173.3(5) . . . . ?
C14 C13 C18 C17 -5.2(7) . . . . ?
O2 C13 C18 C17 179.1(4) . . . . ?
C14 C13 C18 C19 170.6(4) . . . . ?
O2 C13 C18 C19 -5.1(6) . . . . ?
C17 C18 C19 C21 103.6(5) . . . . ?
C13 C18 C19 C21 -72.0(6) . . . . ?
C17 C18 C19 C20 -21.0(7) . . . . ?
C13 C18 C19 C20 163.4(5) . . . . ?
C15 C14 C22 C24 -85.3(7) . . . . ?
C13 C14 C22 C24 90.3(6) . . . . ?
C15 C14 C22 C23 39.7(7) . . . . ?
C13 C14 C22 C23 -144.7(5) . . . . ?
P2 N1 C25 C26 24.6(9) . . . . ?
P1 N1 C25 C26 -157.5(7) . . . . ?
P2 O3 C27 C32 100.0(4) . . . . ?
P2 O3 C27 C28 -85.3(5) . . . . ?
C32 C27 C28 C29 -2.6(8) . . . . ?
O3 C27 C28 C29 -177.1(4) . . . . ?
C32 C27 C28 C36 174.6(5) . . . . ?
O3 C27 C28 C36 0.1(7) . . . . ?
C27 C28 C29 C30 0.7(9) . . . . ?
C36 C28 C29 C30 -176.6(6) . . . . ?
C28 C29 C30 C31 0.6(11) . . . . ?
C29 C30 C31 C32 0.0(10) . . . . ?
C28 C27 C32 C31 3.1(8) . . . . ?
O3 C27 C32 C31 177.6(4) . . . . ?
C28 C27 C32 C33 179.9(5) . . . . ?
O3 C27 C32 C33 -5.6(7) . . . . ?
C30 C31 C32 C27 -1.7(9) . . . . ?
C30 C31 C32 C33 -178.7(6) . . . . ?
C27 C32 C33 C35 -104.0(6) . . . . ?
C31 C32 C33 C35 72.7(7) . . . . ?
C27 C32 C33 C34 131.5(6) . . . . ?
C31 C32 C33 C34 -51.8(7) . . . . ?
C29 C28 C36 C38 -38.0(9) . . . . ?
C27 C28 C36 C38 144.9(7) . . . . ?
C29 C28 C36 C37 84.9(7) . . . . ?
C27 C28 C36 C37 -92.2(7) . . . . ?
P2 O4 C39 C44 77.1(5) . . . . ?
P2 O4 C39 C40 -108.8(4) . . . . ?
C44 C39 C40 C41 -4.8(8) . . . . ?
O4 C39 C40 C41 -178.6(5) . . . . ?
C44 C39 C40 C48 170.6(5) . . . . ?
O4 C39 C40 C48 -3.1(8) . . . . ?
C39 C40 C41 C42 1.0(9) . . . . ?
C48 C40 C41 C42 -174.5(6) . . . . ?
C40 C41 C42 C43 2.0(11) . . . . ?
C41 C42 C43 C44 -1.6(11) . . . . ?
C40 C39 C44 C43 5.3(8) . . . . ?
O4 C39 C44 C43 179.0(4) . . . . ?
C40 C39 C44 C45 -170.2(5) . . . . ?
O4 C39 C44 C45 3.5(7) . . . . ?
C42 C43 C44 C39 -1.9(9) . . . . ?
C42 C43 C44 C45 173.5(6) . . . . ?
C39 C44 C45 C46 81.9(6) . . . . ?
C43 C44 C45 C46 -93.3(6) . . . . ?
C39 C44 C45 C47 -154.2(6) . . . . ?
C43 C44 C45 C47 30.7(8) . . . . ?
C41 C40 C48 C49 -54.6(9) . . . . ?
C39 C40 C48 C49 130.1(7) . . . . ?
C41 C40 C48 C50 69.1(8) . . . . ?
C39 C40 C48 C50 -106.1(7) . . . . ?
C53 Pd2 C51 C52 4.8(8) . . . . ?
P2 Pd2 C51 C52 -180.0(8) . . . . ?
Pd1 Pd2 C51 C52 4.6(12) . . . . ?
Pd2 C51 C52 C53 -16(3) . . . . ?
C53 Pd2 C52 C51 -172.2(14) . . . . ?
P2 Pd2 C52 C51 0.1(13) . . . . ?
Pd1 Pd2 C52 C51 -177.8(6) . . . . ?
C51 Pd2 C52 C53 172.2(14) . . . . ?
P2 Pd2 C52 C53 172.2(3) . . . . ?
Pd1 Pd2 C52 C53 -5.7(9) . . . . ?
C51 C52 C53 Pd2 16(3) . . . . ?
C51 Pd2 C53 C52 -4.6(8) . . . . ?
P2 Pd2 C53 C52 -73(2) . . . . ?
Pd1 Pd2 C53 C52 175.3(8) . . . . ?
